data_1517905
loop_
_publ_author_name
'Spangler, Jillian E.'
'Lian, Yajing'
'Raikar, Sandeep N.'
'Davies, Huw M. L.'

_publ_section_title
;
 Synthesis of Complex Hexacyclic Compounds via a Tandem Rh(II)-Catalyzed
 Double-Cyclopropanation/Cope Rearrangement/Diels-Alder Reaction.
;
_journal_issue 18
_journal_name_full 'Organic letters'
_journal_page_first 4794
_journal_page_last 4797
_journal_paper_doi 10.1021/ol502257d
_journal_volume 16
_journal_year 2014
_chemical_absolute_configuration ad
_chemical_formula_moiety 'C27 H34 O3 Si'
_chemical_formula_sum 'C27 H34 O3 Si'
_chemical_formula_weight 434.63
_chemical_name_systematic
;
 ? 
;
_space_group_crystal_system orthorhombic
_space_group_IT_number 19
_space_group_name_Hall 'P 2ac 2ab'
_space_group_name_H-M_alt 'P 21 21 21'
_symmetry_space_group_name_Hall 'P 2ac 2ab'
_symmetry_space_group_name_H-M 'P 21 21 21'
_atom_sites_solution_hydrogens geom
_atom_sites_solution_primary direct
_atom_sites_solution_secondary difmap
_audit_creation_date 2014-07-21
_audit_creation_method
;
Olex2 1.2-alpha
(compiled 2014.06.27 svn.r2953 for OlexSys, GUI svn.r4855)
;
_cell_angle_alpha 90.00
_cell_angle_beta 90.00
_cell_angle_gamma 90.00
_cell_formula_units_Z 4
_cell_length_a 6.02340(10)
_cell_length_b 10.8338(3)
_cell_length_c 37.8963(8)
_cell_measurement_reflns_used 8849
_cell_measurement_temperature 110(2)
_cell_measurement_theta_max 25.677
_cell_measurement_theta_min 2.477
_cell_volume 2472.97(10)
_computing_cell_refinement 'SAINT v7.68A (Bruker, 2009)'
_computing_data_reduction 'SAINT v7.68A (Bruker, 2009)'
_computing_molecular_graphics 'Olex2 (Dolomanov et al., 2009)'
_computing_publication_material 'Olex2 (Dolomanov et al., 2009)'
_computing_structure_refinement 'SHELXL-97 (Sheldrick, 2008)'
_computing_structure_solution 'SHELXS-97 (Sheldrick, 2008)'
_diffrn_ambient_temperature 110(2)
_diffrn_detector_area_resol_mean 512
_diffrn_measured_fraction_theta_full 0.999
_diffrn_measured_fraction_theta_max 0.999
_diffrn_measurement_device_type 'Bruker APEX-II CCD'
_diffrn_measurement_method '\f and \w scans'
_diffrn_radiation_monochromator graphite
_diffrn_radiation_type MoK\a
_diffrn_radiation_wavelength 0.71073
_diffrn_reflns_av_R_equivalents 0.0654
_diffrn_reflns_av_unetI/netI 0.0554
_diffrn_reflns_limit_h_max 7
_diffrn_reflns_limit_h_min -7
_diffrn_reflns_limit_k_max 13
_diffrn_reflns_limit_k_min -12
_diffrn_reflns_limit_l_max 46
_diffrn_reflns_limit_l_min -46
_diffrn_reflns_number 23362
_diffrn_reflns_theta_full 25.74
_diffrn_reflns_theta_max 25.74
_diffrn_reflns_theta_min 1.07
_diffrn_source 'fine-focus sealed tube'
_diffrn_standards_number 0
_exptl_absorpt_coefficient_mu 0.120
_exptl_absorpt_correction_T_max 0.7453
_exptl_absorpt_correction_T_min 0.5586
_exptl_absorpt_correction_type multi-scan
_exptl_absorpt_process_details
'SADABS-2008/1 (Bruker,2008) was used for absorption correction. wR2(int) was 0.0840 before and 0.0634 after correction. The Ratio of minimum to maximum transmission is 0.7495. The \l/2 correction factor is 0.0015.'
_exptl_crystal_colour colourless
_exptl_crystal_colour_primary colourless
_exptl_crystal_density_diffrn 1.167
_exptl_crystal_density_method 'not measured'
_exptl_crystal_description needle
_exptl_crystal_F_000 936
_exptl_crystal_recrystallization_method 'The material was recrystallised from pentane by slow evaporation'
_exptl_crystal_size_max 0.369
_exptl_crystal_size_mid 0.104
_exptl_crystal_size_min 0.092
_refine_diff_density_max 0.319
_refine_diff_density_min -0.279
_refine_diff_density_rms 0.043
_refine_ls_abs_structure_details 'Flack H D (1983), Acta Cryst. A39, 876-881'
_refine_ls_abs_structure_Flack -0.07(14)
_refine_ls_extinction_method none
_refine_ls_goodness_of_fit_ref 1.031
_refine_ls_hydrogen_treatment constr
_refine_ls_matrix_type full
_refine_ls_number_parameters 286
_refine_ls_number_reflns 4724
_refine_ls_number_restraints 0
_refine_ls_restrained_S_all 1.031
_refine_ls_R_factor_all 0.0562
_refine_ls_R_factor_gt 0.0432
_refine_ls_shift/su_max 0.001
_refine_ls_shift/su_mean 0.000
_refine_ls_structure_factor_coef Fsqd
_refine_ls_weighting_details 'calc w=1/[\s^2^(Fo^2^)+(0.0463P)^2^+0.3067P] where P=(Fo^2^+2Fc^2^)/3'
_refine_ls_weighting_scheme calc
_refine_ls_wR_factor_gt 0.0929
_refine_ls_wR_factor_ref 0.0985
_reflns_number_gt 3997
_reflns_number_total 4724
_reflns_threshold_expression >2sigma(I)
_cod_data_source_file ol502257d_si_003.cif
_cod_data_source_block jesi033
_cod_database_code 1517905
_olex2_refinement_description
;
1. Fixed Uiso
 At 1.2 times of:
  All C(H) groups, All C(H,H) groups
 At 1.5 times of:
  All C(H,H,H) groups
2.a Ternary CH refined with riding coordinates:
 C5(H5), C7(H7)
2.b Secondary CH2 refined with riding coordinates:
 C6(H6A,H6B)
2.c Aromatic/amide H refined with riding coordinates:
 C2(H2), C10(H10), C11(H11), C13(H13), C14(H14), C15(H15), C16(H16), C17(H17),
 C18(H18), C19(H19), C20(H20), C21(H21)
2.d Idealised Me refined as rotating group:
 C9(H9A,H9B,H9C), C23(H23A,H23B,H23C), C24(H24A,H24B,H24C), C25(H25A,H25B,
 H25C), C26(H26A,H26B,H26C), C27(H27A,H27B,H27C)
;
_olex2_diffrn_ambient_temperature_device 'Oxford Cryosystems'
_olex2_exptl_crystal_mounting_method 'The crystal was mounted on a loop with paratone oil'
_olex2_submission_special_instructions 'No special instructions were received'

loop_
_space_group_symop_id
_space_group_symop_operation_xyz
1 'x, y, z'
2 '-x+1/2, -y, z+1/2'
3 'x+1/2, -y+1/2, -z'
4 '-x, y+1/2, -z+1/2'

loop_
_atom_site_label
_atom_site_type_symbol
_atom_site_fract_x
_atom_site_fract_y
_atom_site_fract_z
_atom_site_U_iso_or_equiv
_atom_site_adp_type
_atom_site_occupancy
_atom_site_calc_flag
_atom_site_refinement_flags_posn
C1 C -0.0188(4) 0.5232(2) 0.16628(6) 0.0224(5) Uani 1 d .
C2 C 0.1675(4) 0.4577(2) 0.16841(6) 0.0237(5) Uani 1 d .
H2 H 0.2913 0.4896 0.1810 0.028 Uiso 1 calc R
C3 C 0.1824(4) 0.3359(2) 0.15131(6) 0.0226(5) Uani 1 d .
C4 C 0.0248(4) 0.3019(2) 0.12577(6) 0.0227(5) Uani 1 d .
C5 C -0.1456(4) 0.3978(2) 0.11467(6) 0.0221(5) Uani 1 d .
H5 H -0.2793 0.3544 0.1051 0.027 Uiso 1 calc R
C6 C -0.2158(4) 0.4769(2) 0.14619(6) 0.0242(5) Uani 1 d .
H6A H -0.3042 0.5480 0.1377 0.029 Uiso 1 calc R
H6B H -0.3109 0.4273 0.1621 0.029 Uiso 1 calc R
C7 C -0.0469(4) 0.4830(2) 0.08511(6) 0.0219(5) Uani 1 d .
H7 H 0.0786 0.5321 0.0952 0.026 Uiso 1 calc R
C8 C 0.0402(4) 0.4027(2) 0.05564(6) 0.0208(5) Uani 1 d .
C9 C 0.3565(4) 0.3311(2) 0.02544(6) 0.0310(6) Uani 1 d .
H9A H 0.3030 0.2465 0.0288 0.046 Uiso 1 calc GR
H9B H 0.5188 0.3326 0.0273 0.046 Uiso 1 calc GR
H9C H 0.3120 0.3606 0.0020 0.046 Uiso 1 calc GR
C10 C -0.2191(4) 0.5699(2) 0.07088(6) 0.0239(5) Uani 1 d .
H10 H -0.3418 0.5353 0.0586 0.029 Uiso 1 calc R
C11 C -0.2119(4) 0.6915(2) 0.07424(6) 0.0237(5) Uani 1 d .
H11 H -0.0889 0.7246 0.0867 0.028 Uiso 1 calc R
C12 C -0.3753(4) 0.7807(2) 0.06057(6) 0.0243(5) Uani 1 d .
C13 C -0.5786(4) 0.7448(2) 0.04624(6) 0.0281(5) Uani 1 d .
H13 H -0.6187 0.6600 0.0462 0.034 Uiso 1 calc R
C14 C -0.7224(4) 0.8311(2) 0.03210(6) 0.0328(6) Uani 1 d .
H14 H -0.8589 0.8051 0.0220 0.039 Uiso 1 calc R
C15 C -0.6682(5) 0.9551(2) 0.03263(7) 0.0376(7) Uani 1 d .
H15 H -0.7673 1.0142 0.0229 0.045 Uiso 1 calc R
C16 C -0.4706(5) 0.9928(2) 0.04729(7) 0.0395(7) Uani 1 d .
H16 H -0.4337 1.0780 0.0479 0.047 Uiso 1 calc R
C17 C -0.3250(4) 0.9061(2) 0.06121(7) 0.0343(6) Uani 1 d .
H17 H -0.1889 0.9328 0.0713 0.041 Uiso 1 calc R
C18 C 0.0341(4) 0.1857(2) 0.11066(6) 0.0277(6) Uani 1 d .
H18 H -0.0753 0.1623 0.0939 0.033 Uiso 1 calc R
C19 C 0.2001(4) 0.1031(2) 0.11957(7) 0.0331(6) Uani 1 d .
H19 H 0.2060 0.0241 0.1087 0.040 Uiso 1 calc R
C20 C 0.3567(4) 0.1364(2) 0.14432(7) 0.0326(6) Uani 1 d .
H20 H 0.4717 0.0803 0.1504 0.039 Uiso 1 calc R
C21 C 0.3473(4) 0.2512(2) 0.16027(6) 0.0264(5) Uani 1 d .
H21 H 0.4548 0.2725 0.1776 0.032 Uiso 1 calc R
C22 C 0.1972(4) 0.7627(2) 0.23532(6) 0.0249(5) Uani 1 d .
C23 C 0.3560(5) 0.6559(2) 0.24262(7) 0.0396(7) Uani 1 d .
H23A H 0.4814 0.6599 0.2262 0.059 Uiso 1 calc GR
H23B H 0.2775 0.5774 0.2395 0.059 Uiso 1 calc GR
H23C H 0.4111 0.6617 0.2669 0.059 Uiso 1 calc GR
C24 C 0.3158(4) 0.8863(2) 0.24256(7) 0.0353(6) Uani 1 d .
H24A H 0.4420 0.8952 0.2264 0.053 Uiso 1 calc GR
H24B H 0.3692 0.8877 0.2670 0.053 Uiso 1 calc GR
H24C H 0.2117 0.9546 0.2389 0.053 Uiso 1 calc GR
C25 C -0.0021(4) 0.7521(3) 0.26049(6) 0.0395(6) Uani 1 d .
H25A H -0.1015 0.8227 0.2569 0.059 Uiso 1 calc GR
H25B H 0.0508 0.7516 0.2849 0.059 Uiso 1 calc GR
H25C H -0.0826 0.6754 0.2556 0.059 Uiso 1 calc GR
C26 C -0.0936(4) 0.8897(2) 0.17913(7) 0.0324(6) Uani 1 d .
H26A H -0.1448 0.8851 0.1546 0.049 Uiso 1 calc GR
H26B H -0.0156 0.9679 0.1829 0.049 Uiso 1 calc GR
H26C H -0.2216 0.8849 0.1950 0.049 Uiso 1 calc GR
C27 C 0.3291(4) 0.7607(2) 0.15579(6) 0.0292(5) Uani 1 d .
H27A H 0.4419 0.7005 0.1629 0.044 Uiso 1 calc GR
H27B H 0.3955 0.8432 0.1550 0.044 Uiso 1 calc GR
H27C H 0.2721 0.7389 0.1324 0.044 Uiso 1 calc GR
O1 O -0.0573(3) 0.63320(14) 0.18300(4) 0.0273(4) Uani 1 d .
O2 O 0.2614(2) 0.41061(14) 0.05234(4) 0.0246(4) Uani 1 d .
O3 O -0.0746(3) 0.33814(14) 0.03718(4) 0.0268(4) Uani 1 d .
Si1 Si 0.09727(10) 0.75958(6) 0.188247(16) 0.02189(15) Uani 1 d .

loop_
_atom_site_aniso_label
_atom_site_aniso_U_11
_atom_site_aniso_U_22
_atom_site_aniso_U_33
_atom_site_aniso_U_23
_atom_site_aniso_U_13
_atom_site_aniso_U_12
C1 0.0224(12) 0.0228(13) 0.0219(11) -0.0031(10) 0.0045(10) -0.0031(10)
C2 0.0239(12) 0.0250(13) 0.0223(12) -0.0018(10) 0.0009(10) -0.0057(10)
C3 0.0220(12) 0.0212(12) 0.0247(12) 0.0036(9) 0.0055(10) -0.0033(10)
C4 0.0216(12) 0.0217(12) 0.0247(12) 0.0014(9) 0.0061(11) -0.0012(9)
C5 0.0194(11) 0.0209(12) 0.0260(12) -0.0046(9) 0.0002(10) -0.0043(10)
C6 0.0190(12) 0.0234(13) 0.0301(12) -0.0022(10) 0.0028(10) -0.0014(10)
C7 0.0174(11) 0.0204(12) 0.0278(12) -0.0029(9) -0.0024(10) -0.0013(9)
C8 0.0201(12) 0.0192(12) 0.0231(12) 0.0027(10) -0.0030(10) 0.0007(9)
C9 0.0225(12) 0.0292(13) 0.0412(15) -0.0115(11) 0.0013(11) 0.0049(11)
C10 0.0190(11) 0.0270(13) 0.0259(12) -0.0037(10) -0.0008(10) -0.0004(10)
C11 0.0199(11) 0.0254(13) 0.0258(12) -0.0022(10) -0.0006(10) -0.0012(10)
C12 0.0246(12) 0.0242(13) 0.0241(12) 0.0011(9) 0.0062(10) 0.0022(10)
C13 0.0275(12) 0.0273(12) 0.0295(12) -0.0020(11) 0.0007(10) 0.0023(12)
C14 0.0267(13) 0.0427(16) 0.0292(13) 0.0002(11) -0.0024(11) 0.0070(12)
C15 0.0367(15) 0.0375(16) 0.0385(15) 0.0106(12) 0.0038(13) 0.0152(12)
C16 0.0371(16) 0.0258(14) 0.0556(17) 0.0081(13) 0.0074(14) 0.0066(12)
C17 0.0275(13) 0.0289(14) 0.0465(16) 0.0025(11) 0.0012(12) 0.0022(11)
C18 0.0321(14) 0.0217(13) 0.0294(13) -0.0015(10) 0.0008(11) -0.0032(11)
C19 0.0433(15) 0.0151(12) 0.0409(15) -0.0009(10) 0.0079(13) 0.0009(11)
C20 0.0324(14) 0.0240(13) 0.0414(15) 0.0072(11) 0.0047(12) 0.0036(11)
C21 0.0241(11) 0.0247(12) 0.0305(12) 0.0059(11) 0.0019(10) -0.0014(12)
C22 0.0261(12) 0.0231(12) 0.0254(12) -0.0033(10) 0.0022(10) -0.0004(11)
C23 0.0512(18) 0.0354(15) 0.0322(14) -0.0085(12) -0.0170(14) 0.0096(14)
C24 0.0374(15) 0.0320(14) 0.0367(15) -0.0096(11) -0.0018(12) -0.0080(12)
C25 0.0455(15) 0.0417(16) 0.0313(14) -0.0064(13) 0.0075(12) -0.0096(14)
C26 0.0253(13) 0.0290(13) 0.0428(15) 0.0023(11) 0.0015(12) 0.0025(11)
C27 0.0237(11) 0.0294(13) 0.0345(13) -0.0003(11) 0.0058(10) -0.0012(11)
O1 0.0223(8) 0.0254(9) 0.0342(9) -0.0107(7) 0.0062(8) -0.0019(7)
O2 0.0186(8) 0.0235(9) 0.0318(9) -0.0067(7) 0.0005(7) 0.0003(7)
O3 0.0208(8) 0.0304(9) 0.0290(9) -0.0089(7) -0.0024(8) -0.0004(8)
Si1 0.0176(3) 0.0204(3) 0.0277(3) -0.0028(3) 0.0023(3) 0.0002(3)

loop_
_atom_type_symbol
_atom_type_description
_atom_type_scat_dispersion_real
_atom_type_scat_dispersion_imag
_atom_type_scat_source
C C 0.0033 0.0016 'International Tables Vol C Tables 4.2.6.8 and 6.1.1.4'
H H 0.0000 0.0000 'International Tables Vol C Tables 4.2.6.8 and 6.1.1.4'
O O 0.0106 0.0060 'International Tables Vol C Tables 4.2.6.8 and 6.1.1.4'
Si Si 0.0817 0.0704 'International Tables Vol C Tables 4.2.6.8 and 6.1.1.4'

loop_
_geom_angle_atom_site_label_1
_geom_angle_atom_site_label_2
_geom_angle_atom_site_label_3
_geom_angle
C2 C1 C6 121.4(2)
C2 C1 O1 125.4(2)
O1 C1 C6 113.13(19)
C1 C2 H2 119.9
C1 C2 C3 120.2(2)
C3 C2 H2 119.9
C4 C3 C2 119.8(2)
C21 C3 C2 121.7(2)
C21 C3 C4 118.5(2)
C3 C4 C5 117.92(19)
C18 C4 C3 119.7(2)
C18 C4 C5 122.3(2)
C4 C5 H5 108.8
C4 C5 C6 110.71(19)
C4 C5 C7 110.13(18)
C6 C5 H5 108.8
C6 C5 C7 109.43(17)
C7 C5 H5 108.8
C1 C6 C5 111.45(19)
C1 C6 H6A 109.3
C1 C6 H6B 109.3
C5 C6 H6A 109.3
C5 C6 H6B 109.3
H6A C6 H6B 108.0
C5 C7 H7 109.1
C8 C7 C5 108.70(18)
C8 C7 H7 109.1
C10 C7 C5 111.33(18)
C10 C7 H7 109.1
C10 C7 C8 109.62(18)
O2 C8 C7 112.18(19)
O3 C8 C7 124.3(2)
O3 C8 O2 123.5(2)
H9A C9 H9B 109.5
H9A C9 H9C 109.5
H9B C9 H9C 109.5
O2 C9 H9A 109.5
O2 C9 H9B 109.5
O2 C9 H9C 109.5
C7 C10 H10 117.7
C11 C10 C7 124.5(2)
C11 C10 H10 117.7
C10 C11 H11 116.7
C10 C11 C12 126.6(2)
C12 C11 H11 116.7
C13 C12 C11 122.7(2)
C17 C12 C11 119.2(2)
C17 C12 C13 118.0(2)
C12 C13 H13 119.6
C14 C13 C12 120.8(2)
C14 C13 H13 119.6
C13 C14 H14 119.9
C15 C14 C13 120.2(2)
C15 C14 H14 119.9
C14 C15 H15 120.0
C16 C15 C14 119.9(2)
C16 C15 H15 120.0
C15 C16 H16 120.0
C15 C16 C17 119.9(2)
C17 C16 H16 120.0
C12 C17 H17 119.5
C16 C17 C12 121.0(2)
C16 C17 H17 119.5
C4 C18 H18 119.4
C4 C18 C19 121.1(2)
C19 C18 H18 119.4
C18 C19 H19 120.3
C20 C19 C18 119.4(2)
C20 C19 H19 120.3
C19 C20 H20 119.8
C19 C20 C21 120.3(2)
C21 C20 H20 119.8
C3 C21 H21 119.5
C20 C21 C3 120.9(2)
C20 C21 H21 119.5
C23 C22 C24 109.63(19)
C23 C22 C25 108.7(2)
C23 C22 Si1 110.99(15)
C24 C22 Si1 109.43(16)
C25 C22 C24 108.43(19)
C25 C22 Si1 109.66(15)
C22 C23 H23A 109.5
C22 C23 H23B 109.5
C22 C23 H23C 109.5
H23A C23 H23B 109.5
H23A C23 H23C 109.5
H23B C23 H23C 109.5
C22 C24 H24A 109.5
C22 C24 H24B 109.5
C22 C24 H24C 109.5
H24A C24 H24B 109.5
H24A C24 H24C 109.5
H24B C24 H24C 109.5
C22 C25 H25A 109.5
C22 C25 H25B 109.5
C22 C25 H25C 109.5
H25A C25 H25B 109.5
H25A C25 H25C 109.5
H25B C25 H25C 109.5
H26A C26 H26B 109.5
H26A C26 H26C 109.5
H26B C26 H26C 109.5
Si1 C26 H26A 109.5
Si1 C26 H26B 109.5
Si1 C26 H26C 109.5
H27A C27 H27B 109.5
H27A C27 H27C 109.5
H27B C27 H27C 109.5
Si1 C27 H27A 109.5
Si1 C27 H27B 109.5
Si1 C27 H27C 109.5
C1 O1 Si1 132.47(14)
C8 O2 C9 114.82(18)
C26 Si1 C22 111.19(11)
C26 Si1 C27 109.75(12)
C27 Si1 C22 112.70(10)
O1 Si1 C22 107.85(10)
O1 Si1 C26 104.83(9)
O1 Si1 C27 110.21(10)

loop_
_geom_bond_atom_site_label_1
_geom_bond_atom_site_label_2
_geom_bond_distance
C1 C2 1.330(3)
C1 C6 1.496(3)
C1 O1 1.370(3)
C2 H2 0.9500
C2 C3 1.473(3)
C3 C4 1.405(3)
C3 C21 1.395(3)
C4 C5 1.519(3)
C4 C18 1.384(3)
C5 H5 1.0000
C5 C6 1.529(3)
C5 C7 1.569(3)
C6 H6A 0.9900
C6 H6B 0.9900
C7 H7 1.0000
C7 C8 1.510(3)
C7 C10 1.501(3)
C8 O2 1.341(3)
C8 O3 1.207(3)
C9 H9A 0.9800
C9 H9B 0.9800
C9 H9C 0.9800
C9 O2 1.453(3)
C10 H10 0.9500
C10 C11 1.325(3)
C11 H11 0.9500
C11 C12 1.473(3)
C12 C13 1.395(3)
C12 C17 1.393(3)
C13 H13 0.9500
C13 C14 1.383(3)
C14 H14 0.9500
C14 C15 1.382(4)
C15 H15 0.9500
C15 C16 1.376(4)
C16 H16 0.9500
C16 C17 1.389(3)
C17 H17 0.9500
C18 H18 0.9500
C18 C19 1.384(3)
C19 H19 0.9500
C19 C20 1.379(4)
C20 H20 0.9500
C20 C21 1.384(3)
C21 H21 0.9500
C22 C23 1.527(3)
C22 C24 1.542(3)
C22 C25 1.538(3)
C22 Si1 1.883(2)
C23 H23A 0.9800
C23 H23B 0.9800
C23 H23C 0.9800
C24 H24A 0.9800
C24 H24B 0.9800
C24 H24C 0.9800
C25 H25A 0.9800
C25 H25B 0.9800
C25 H25C 0.9800
C26 H26A 0.9800
C26 H26B 0.9800
C26 H26C 0.9800
C26 Si1 1.851(2)
C27 H27A 0.9800
C27 H27B 0.9800
C27 H27C 0.9800
C27 Si1 1.861(2)
O1 Si1 1.6677(16)

loop_
_geom_torsion_atom_site_label_1
_geom_torsion_atom_site_label_2
_geom_torsion_atom_site_label_3
_geom_torsion_atom_site_label_4
_geom_torsion
C1 C2 C3 C4 15.8(3)
C1 C2 C3 C21 -162.8(2)
C1 O1 Si1 C22 -105.9(2)
C1 O1 Si1 C26 135.5(2)
C1 O1 Si1 C27 17.5(2)
C2 C1 C6 C5 -31.7(3)
C2 C1 O1 Si1 44.2(3)
C2 C3 C4 C5 4.9(3)
C2 C3 C4 C18 -177.6(2)
C2 C3 C21 C20 179.0(2)
C3 C4 C5 C6 -36.6(3)
C3 C4 C5 C7 84.5(2)
C3 C4 C18 C19 -1.8(3)
C4 C3 C21 C20 0.3(3)
C4 C5 C6 C1 48.5(2)
C4 C5 C7 C8 53.1(2)
C4 C5 C7 C10 173.93(18)
C4 C18 C19 C20 1.0(4)
C5 C4 C18 C19 175.6(2)
C5 C7 C8 O2 -114.2(2)
C5 C7 C8 O3 65.5(3)
C5 C7 C10 C11 114.9(2)
C6 C1 C2 C3 -1.1(3)
C6 C1 O1 Si1 -139.18(18)
C6 C5 C7 C8 175.00(18)
C6 C5 C7 C10 -64.2(2)
C7 C5 C6 C1 -73.1(2)
C7 C8 O2 C9 177.35(18)
C7 C10 C11 C12 179.5(2)
C8 C7 C10 C11 -124.8(2)
C10 C7 C8 O2 123.9(2)
C10 C7 C8 O3 -56.4(3)
C10 C11 C12 C13 9.4(4)
C10 C11 C12 C17 -169.4(2)
C11 C12 C13 C14 -176.8(2)
C11 C12 C17 C16 177.4(2)
C12 C13 C14 C15 -1.3(3)
C13 C12 C17 C16 -1.4(4)
C13 C14 C15 C16 -0.1(4)
C14 C15 C16 C17 0.6(4)
C15 C16 C17 C12 0.1(4)
C17 C12 C13 C14 2.0(3)
C18 C4 C5 C6 145.9(2)
C18 C4 C5 C7 -92.9(3)
C18 C19 C20 C21 0.4(4)
C19 C20 C21 C3 -1.1(3)
C21 C3 C4 C5 -176.43(19)
C21 C3 C4 C18 1.1(3)
C23 C22 Si1 C26 -179.56(17)
C23 C22 Si1 C27 -55.8(2)
C23 C22 Si1 O1 66.03(18)
C24 C22 Si1 C26 -58.44(19)
C24 C22 Si1 C27 65.28(18)
C24 C22 Si1 O1 -172.85(15)
C25 C22 Si1 C26 60.4(2)
C25 C22 Si1 C27 -175.91(18)
C25 C22 Si1 O1 -54.03(19)
O1 C1 C2 C3 175.4(2)
O1 C1 C6 C5 151.45(18)
O3 C8 O2 C9 -2.3(3)
